data_4322537
loop_
_publ_author_name
'Lena Kakaliou'
Scanlon
'Baixin Qian'
'Sung W. Baek'
'Milton R. Smith'
'Douglas H. Motry'

_publ_section_title
;
 Five- and Six-Coordinate Group 4 Compounds Stabilized by \b-Ketiminate
 and Diketiminate Ligands: Syntheses and Comparisons between Solid-State
 and Solution Structures
;
_journal_name_full 'Inorganic Chemistry'
_journal_page_first 5964
_journal_page_last 5977
_journal_paper_doi 10.1021/ic981364j
_journal_volume 38
_journal_year 1999
_chemical_formula_sum 'C38 H42 Cl2 N4 Zr'
_chemical_formula_weight 716.88
_chemical_name_systematic
; 
 ? 
;
_space_group_IT_number 14
_symmetry_cell_setting monoclinic
_symmetry_space_group_name_Hall '-P 2yn'
_symmetry_space_group_name_H-M 'P 1 21/n 1'
_atom_sites_solution_hydrogens geom
_atom_sites_solution_primary direct
_atom_sites_solution_secondary difmap
_audit_creation_method SHELXL
_cell_angle_alpha 90.00
_cell_angle_beta 98.77(3)
_cell_angle_gamma 90.00
_cell_formula_units_Z 4
_cell_length_a 9.179(2)
_cell_length_b 22.868(5)
_cell_length_c 16.813(3)
_cell_measurement_temperature 173(2)
_cell_volume 3487.9(13)
_computing_structure_refinement 'SHELXL-93 (Sheldrick, 1993)'
_computing_structure_solution 'SHELXS-86 (Sheldrick, 1990)'
_diffrn_ambient_temperature 173(2)
_diffrn_radiation_monochromator graphite
_diffrn_radiation_source 'fine-focus sealed tube'
_diffrn_radiation_type MoK\a
_diffrn_radiation_wavelength 0.71073
_diffrn_reflns_av_R_equivalents 0.0318
_diffrn_reflns_av_sigmaI/netI 0.0467
_diffrn_reflns_limit_h_max 12
_diffrn_reflns_limit_h_min -10
_diffrn_reflns_limit_k_max 30
_diffrn_reflns_limit_k_min -27
_diffrn_reflns_limit_l_max 21
_diffrn_reflns_limit_l_min -22
_diffrn_reflns_number 21485
_diffrn_reflns_theta_max 28.39
_diffrn_reflns_theta_min 1.51
_exptl_absorpt_coefficient_mu 0.501
_exptl_crystal_density_diffrn 1.365
_exptl_crystal_F_000 1488
_exptl_crystal_size_max 0.25
_exptl_crystal_size_mid 0.2
_exptl_crystal_size_min 0.2
_refine_diff_density_max 0.274
_refine_diff_density_min -0.551
_refine_diff_density_rms 0.062
_refine_ls_extinction_method none
_refine_ls_goodness_of_fit_all 1.019
_refine_ls_goodness_of_fit_obs 1.083
_refine_ls_matrix_type full
_refine_ls_number_parameters 574
_refine_ls_number_reflns 8272
_refine_ls_number_restraints 0
_refine_ls_restrained_S_all 1.019
_refine_ls_restrained_S_obs 1.083
_refine_ls_R_factor_all 0.0571
_refine_ls_R_factor_obs 0.0348
_refine_ls_shift/esd_max -0.311
_refine_ls_shift/esd_mean 0.035
_refine_ls_structure_factor_coef Fsqd
_refine_ls_weighting_details 'w=1/[\s^2^(Fo^2^)+(0.0351P)^2^+0.5970P] where P=(Fo^2^+2Fc^2^)/3'
_refine_ls_weighting_scheme calc
_refine_ls_wR_factor_all 0.0770
_refine_ls_wR_factor_obs 0.0706
_reflns_number_observed 6292
_reflns_number_total 8272
_reflns_observed_criterion >2sigma(I)
_cod_data_source_file ic981364j_10.cif
_cod_data_source_block (TTP)2ZrCl2
_cod_depositor_comments
;
The following automatic conversions were performed:

'_refine_ls_weighting_scheme' value 'calc
w=1/[\s^2^(Fo^2^)+(0.0351P)^2^+0.5970P] where P=(Fo^2^+2Fc^2^)/3' was
changed to 'calc'. New tag '_refine_ls_weighting_details' was
created. The value of the new tag was set to
'w=1/[\s^2^(Fo^2^)+(0.0351P)^2^+0.5970P] where P=(Fo^2^+2Fc^2^)/3'.

Automatic conversion script
Id: cif_fix_values 3143 2015-03-26 13:38:13Z robertas 
;
_cod_original_cell_volume 3487.9(12)
_cod_original_sg_symbol_H-M 'P 1 21/c 1'
_cod_database_code 4322537

loop_
_symmetry_equiv_pos_as_xyz
'x, y, z'
'-x+1/2, y+1/2, -z+1/2'
'-x, -y, -z'
'x-1/2, -y-1/2, z-1/2'

loop_
_atom_site_aniso_label
_atom_site_aniso_U_11
_atom_site_aniso_U_22
_atom_site_aniso_U_33
_atom_site_aniso_U_23
_atom_site_aniso_U_13
_atom_site_aniso_U_12
Zr1 0.01767(10) 0.01669(9) 0.02451(10) 0.00000(8) 0.00393(7) 0.00019(8)
Cl1 0.0271(3) 0.0281(3) 0.0383(3) 0.0068(2) 0.0104(2) -0.0019(2)
Cl2 0.0226(3) 0.0254(3) 0.0438(3) 0.0031(2) 0.0059(2) 0.0057(2)
N1 0.0209(9) 0.0181(8) 0.0291(9) 0.0014(7) 0.0027(7) 0.0005(7)
N2 0.0288(10) 0.0187(8) 0.0265(9) -0.0005(7) 0.0035(8) 0.0003(7)
N3 0.0204(9) 0.0171(8) 0.0252(9) 0.0007(7) 0.0022(7) 0.0018(7)
N4 0.0221(9) 0.0150(8) 0.0280(9) 0.0008(7) 0.0048(7) 0.0000(6)
C1 0.0199(12) 0.0351(14) 0.058(2) 0.0029(13) 0.0059(12) 0.0037(10)
C2 0.0224(11) 0.0271(11) 0.0294(11) 0.0060(9) 0.0016(9) 0.0035(8)
C3 0.0221(12) 0.0270(11) 0.0393(13) 0.0050(9) -0.0002(10) -0.0044(9)
C4 0.0313(12) 0.0209(11) 0.0290(11) 0.0033(8) -0.0018(9) -0.0043(8)
C5 0.042(2) 0.0287(13) 0.048(2) -0.0055(12) -0.0029(13) -0.0086(12)
C6 0.0180(10) 0.0185(10) 0.0338(12) 0.0031(8) 0.0011(9) 0.0033(8)
C7 0.0271(12) 0.0256(11) 0.0304(12) 0.0016(9) -0.0003(9) 0.0056(9)
C8 0.0263(12) 0.0227(11) 0.0435(14) -0.0056(10) -0.0018(10) 0.0043(9)
C9 0.0196(11) 0.0234(11) 0.059(2) 0.0086(10) 0.0092(11) 0.0031(9)
C10 0.0367(14) 0.0291(12) 0.048(2) 0.0128(11) 0.0165(12) 0.0082(10)
C11 0.0338(13) 0.0262(11) 0.0366(13) 0.0020(10) 0.0108(10) 0.0054(9)
C12 0.035(2) 0.0231(13) 0.097(3) 0.0124(14) 0.027(2) 0.0021(11)
C13 0.0308(12) 0.0209(10) 0.0247(11) -0.0032(8) 0.0024(9) -0.0003(8)
C14 0.0415(14) 0.0240(11) 0.0325(13) 0.0024(9) 0.0117(11) 0.0001(10)
C15 0.0428(14) 0.0204(11) 0.0381(13) 0.0008(10) 0.0070(11) 0.0048(10)
C16 0.0389(14) 0.0317(12) 0.0290(12) -0.0080(9) 0.0049(10) 0.0023(10)
C17 0.057(2) 0.0347(13) 0.0286(12) 0.0011(10) 0.0149(12) 0.0031(12)
C18 0.0479(15) 0.0245(12) 0.0285(12) 0.0029(9) 0.0067(10) 0.0049(10)
C19 0.051(2) 0.044(2) 0.047(2) -0.0072(14) 0.0169(15) 0.0093(14)
C20 0.0360(14) 0.0272(12) 0.0341(13) -0.0078(10) 0.0076(11) -0.0006(10)
C21 0.0267(11) 0.0186(10) 0.0236(10) 0.0017(8) 0.0016(8) 0.0052(8)
C22 0.0240(11) 0.0238(11) 0.0266(11) 0.0003(8) 0.0075(9) 0.0045(8)
C23 0.0212(11) 0.0248(10) 0.0268(11) 0.0043(8) 0.0028(9) 0.0021(8)
C24 0.0277(13) 0.0287(13) 0.0434(14) 0.0015(11) 0.0151(11) -0.0008(10)
C25 0.0220(10) 0.0219(10) 0.0235(10) -0.0040(8) 0.0031(8) -0.0021(8)
C26 0.0256(12) 0.0250(11) 0.0359(12) 0.0033(9) -0.0018(10) 0.0004(9)
C27 0.0323(13) 0.0237(11) 0.0363(13) 0.0041(10) 0.0063(10) -0.0041(9)
C28 0.0254(11) 0.0297(11) 0.0288(11) -0.0056(9) 0.0077(9) -0.0040(9)
C29 0.0232(11) 0.0313(12) 0.0353(13) -0.0019(10) -0.0021(10) 0.0019(9)
C30 0.0276(12) 0.0218(11) 0.0336(12) 0.0009(9) 0.0027(9) 0.0013(9)
C31 0.0301(14) 0.0412(15) 0.049(2) -0.0016(13) 0.0050(12) -0.0096(11)
C32 0.0245(11) 0.0178(10) 0.0251(10) 0.0016(8) 0.0079(8) -0.0022(8)
C33 0.0243(11) 0.0226(10) 0.0278(11) 0.0023(8) 0.0067(9) -0.0019(9)
C34 0.0309(12) 0.0228(11) 0.0297(12) 0.0061(9) 0.0105(10) 0.0044(9)
C35 0.0381(13) 0.0200(10) 0.0276(11) -0.0001(8) 0.0151(10) -0.0025(9)
C36 0.0329(12) 0.0244(11) 0.0304(12) -0.0040(9) 0.0118(10) -0.0105(9)
C37 0.0228(11) 0.0250(11) 0.0320(12) 0.0034(9) 0.0060(9) -0.0029(9)
C38 0.071(2) 0.0189(12) 0.042(2) 0.0016(11) 0.0173(15) -0.0052(12)

loop_
_atom_site_label
_atom_site_type_symbol
_atom_site_fract_x
_atom_site_fract_y
_atom_site_fract_z
_atom_site_U_iso_or_equiv
_atom_site_thermal_displace_type
_atom_site_occupancy
_atom_site_calc_flag
_atom_site_refinement_flags
_atom_site_disorder_group
Zr1 Zr 0.64460(2) 0.042868(8) 0.749246(12) 0.01955(6) Uani 1 d . .
Cl1 Cl 0.75864(6) 0.10300(2) 0.65659(3) 0.03059(12) Uani 1 d . .
Cl2 Cl 0.87609(6) -0.01004(2) 0.78660(3) 0.03053(12) Uani 1 d . .
N1 N 0.4340(2) 0.09097(7) 0.70708(10) 0.0228(4) Uani 1 d . .
N2 N 0.5298(2) -0.02082(7) 0.66400(10) 0.0247(4) Uani 1 d . .
N3 N 0.6786(2) 0.10305(7) 0.85356(10) 0.0210(4) Uani 1 d . .
N4 N 0.5275(2) -0.00567(7) 0.83909(10) 0.0216(4) Uani 1 d . .
C1 C 0.1640(3) 0.09910(12) 0.7008(2) 0.0377(6) Uani 1 d . .
H1A H 0.0791(30) 0.0742(11) 0.6958(15) 0.044(7) Uiso 1 d . .
H1B H 0.1504(35) 0.1268(14) 0.6599(20) 0.074(10) Uiso 1 d . .
H1C H 0.1717(32) 0.1209(13) 0.7504(18) 0.064(9) Uiso 1 d . .
C2 C 0.3025(2) 0.06468(9) 0.69638(13) 0.0266(5) Uani 1 d . .
C3 C 0.2832(3) 0.00507(9) 0.67697(14) 0.0299(5) Uani 1 d . .
H3 H 0.1842(27) -0.0084(10) 0.6694(14) 0.034(6) Uiso 1 d . .
C4 C 0.3859(2) -0.03187(9) 0.65023(13) 0.0277(5) Uani 1 d . .
C5 C 0.3276(3) -0.08535(12) 0.6025(2) 0.0407(6) Uani 1 d . .
H5A H 0.2280(38) -0.0881(13) 0.5989(18) 0.071(10) Uiso 1 d . .
H5B H 0.3682(34) -0.1175(13) 0.6279(18) 0.065(9) Uiso 1 d . .
H5C H 0.3611(33) -0.0853(12) 0.5519(19) 0.058(9) Uiso 1 d . .
C6 C 0.4337(2) 0.15396(8) 0.69470(13) 0.0238(4) Uani 1 d . .
C7 C 0.4241(2) 0.19348(9) 0.75567(14) 0.0282(5) Uani 1 d . .
H7 H 0.4154(24) 0.1804(9) 0.8060(14) 0.026(6) Uiso 1 d . .
C8 C 0.4304(3) 0.25339(9) 0.7417(2) 0.0316(5) Uani 1 d . .
H8 H 0.4202(27) 0.2794(10) 0.7830(14) 0.036(7) Uiso 1 d . .
C9 C 0.4445(2) 0.27532(9) 0.6662(2) 0.0338(5) Uani 1 d . .
C10 C 0.4502(3) 0.23522(10) 0.6053(2) 0.0368(6) Uani 1 d . .
H10 H 0.4591(29) 0.2493(11) 0.5527(16) 0.046(7) Uiso 1 d . .
C11 C 0.4452(3) 0.17524(10) 0.61880(14) 0.0316(5) Uani 1 d . .
H11 H 0.4492(23) 0.1489(9) 0.5778(13) 0.024(6) Uiso 1 d . .
C12 C 0.4514(3) 0.34047(11) 0.6521(3) 0.0497(8) Uani 1 d . .
H12A H 0.5358(39) 0.3578(14) 0.6835(19) 0.074(10) Uiso 1 d . .
H12B H 0.3726(41) 0.3582(15) 0.6613(20) 0.083(11) Uiso 1 d . .
H12C H 0.4739(40) 0.3512(15) 0.6027(22) 0.089(12) Uiso 1 d . .
C13 C 0.6290(2) -0.05702(8) 0.62606(12) 0.0257(5) Uani 1 d . .
C14 C 0.6748(3) -0.11118(9) 0.65826(14) 0.0320(5) Uani 1 d . .
H14 H 0.6422(25) -0.1255(10) 0.7030(14) 0.029(6) Uiso 1 d . .
C15 C 0.7762(3) -0.14360(10) 0.62430(14) 0.0337(5) Uani 1 d . .
H15 H 0.8029(25) -0.1813(10) 0.6468(13) 0.031(6) Uiso 1 d . .
C16 C 0.8361(3) -0.12319(10) 0.55891(13) 0.0332(5) Uani 1 d . .
C17 C 0.7901(3) -0.06879(11) 0.52809(14) 0.0391(6) Uani 1 d . .
H17 H 0.8322(32) -0.0523(11) 0.4838(17) 0.057(8) Uiso 1 d . .
C18 C 0.6873(3) -0.03613(10) 0.56089(14) 0.0336(5) Uani 1 d . .
H18 H 0.6524(26) -0.0005(10) 0.5375(14) 0.035(6) Uiso 1 d . .
C19 C 0.9439(4) -0.15990(13) 0.5215(2) 0.0465(7) Uani 1 d . .
H19A H 1.0030(29) -0.1359(11) 0.4885(16) 0.045(7) Uiso 1 d . .
H19B H 0.8962(35) -0.1891(14) 0.4880(19) 0.073(10) Uiso 1 d . .
H19C H 1.0052(34) -0.1777(13) 0.5593(18) 0.062(10) Uiso 1 d . .
C20 C 0.6107(3) 0.16455(10) 0.9626(2) 0.0322(5) Uani 1 d . .
H20A H 0.5329(31) 0.1662(11) 0.9987(16) 0.050(8) Uiso 1 d . .
H20B H 0.6108(29) 0.2003(12) 0.9335(16) 0.050(8) Uiso 1 d . .
H20C H 0.7009(32) 0.1611(11) 0.9957(17) 0.052(8) Uiso 1 d . .
C21 C 0.5836(2) 0.11425(8) 0.90431(12) 0.0232(4) Uani 1 d . .
C22 C 0.4597(2) 0.08004(9) 0.90762(12) 0.0244(4) Uani 1 d . .
H22 H 0.3899(24) 0.0927(9) 0.9428(13) 0.027(6) Uiso 1 d . .
C23 C 0.4399(2) 0.02128(9) 0.88432(12) 0.0243(4) Uani 1 d . .
C24 C 0.3182(3) -0.01070(11) 0.9171(2) 0.0323(5) Uani 1 d . .
H24A H 0.2427(35) -0.0163(12) 0.8765(18) 0.059(9) Uiso 1 d . .
H24B H 0.2807(29) 0.0123(11) 0.9579(16) 0.046(7) Uiso 1 d . .
H24C H 0.3453(30) -0.0491(12) 0.9363(16) 0.050(8) Uiso 1 d . .
C25 C 0.8145(2) 0.13594(8) 0.86620(12) 0.0225(4) Uani 1 d . .
C26 C 0.8216(3) 0.19162(9) 0.83382(14) 0.0295(5) Uani 1 d . .
H26 H 0.7402(27) 0.2063(10) 0.8018(14) 0.035(6) Uiso 1 d . .
C27 C 0.9491(3) 0.22430(10) 0.85135(14) 0.0307(5) Uani 1 d . .
H27 H 0.9550(28) 0.2613(11) 0.8312(15) 0.040(7) Uiso 1 d . .
C28 C 1.0730(2) 0.20259(9) 0.89966(13) 0.0276(5) Uani 1 d . .
C29 C 1.0661(3) 0.14575(10) 0.92831(14) 0.0306(5) Uani 1 d . .
H29 H 1.1519(28) 0.1305(10) 0.9604(14) 0.039(7) Uiso 1 d . .
C30 C 0.9383(2) 0.11283(10) 0.91218(13) 0.0279(5) Uani 1 d . .
H30 H 0.9340(25) 0.0770(10) 0.9317(13) 0.031(6) Uiso 1 d . .
C31 C 1.2080(3) 0.23974(13) 0.9207(2) 0.0402(6) Uani 1 d . .
H31A H 1.2929(39) 0.2154(14) 0.9418(20) 0.079(10) Uiso 1 d . .
H31B H 1.2093(35) 0.2673(13) 0.9644(19) 0.073(10) Uiso 1 d . .
H31C H 1.2298(35) 0.2618(13) 0.8765(20) 0.068(10) Uiso 1 d . .
C32 C 0.5321(2) -0.06910(8) 0.84165(12) 0.0221(4) Uani 1 d . .
C33 C 0.6607(2) -0.09557(9) 0.87851(13) 0.0246(4) Uani 1 d . .
H33 H 0.7402(24) -0.0732(9) 0.9009(12) 0.021(5) Uiso 1 d . .
C34 C 0.6722(3) -0.15628(9) 0.88174(13) 0.0272(5) Uani 1 d . .
H34 H 0.7651(27) -0.1721(10) 0.9061(14) 0.036(6) Uiso 1 d . .
C35 C 0.5567(3) -0.19211(9) 0.84846(13) 0.0275(5) Uani 1 d . .
C36 C 0.4295(3) -0.16491(9) 0.81134(13) 0.0285(5) Uani 1 d . .
H36 H 0.3452(26) -0.1878(10) 0.7883(14) 0.035(6) Uiso 1 d . .
C37 C 0.4168(2) -0.10447(9) 0.80749(13) 0.0264(5) Uani 1 d . .
H37 H 0.3305(25) -0.0876(9) 0.7835(13) 0.024(6) Uiso 1 d . .
C38 C 0.5711(4) -0.25763(10) 0.8555(2) 0.0430(7) Uani 1 d . .
H38A H 0.5680(37) -0.2714(14) 0.9070(22) 0.080(11) Uiso 1 d . .
H38B H 0.6592(39) -0.2714(13) 0.8361(20) 0.077(11) Uiso 1 d . .
H38C H 0.4921(38) -0.2751(13) 0.8227(20) 0.073(11) Uiso 1 d . .

loop_
_atom_type_symbol
_atom_type_description
_atom_type_scat_dispersion_real
_atom_type_scat_dispersion_imag
_atom_type_scat_source
C C 0.0033 0.0016 'International Tables Vol C Tables 4.2.6.8 and 6.1.1.4'
H H 0.0000 0.0000 'International Tables Vol C Tables 4.2.6.8 and 6.1.1.4'
N N 0.0061 0.0033 'International Tables Vol C Tables 4.2.6.8 and 6.1.1.4'
Cl Cl 0.1484 0.1585 'International Tables Vol C Tables 4.2.6.8 and 6.1.1.4'
Zr Zr -2.9673 0.5597 'International Tables Vol C Tables 4.2.6.8 and 6.1.1.4'

loop_
_geom_angle_atom_site_label_1
_geom_angle_atom_site_label_2
_geom_angle_atom_site_label_3
_geom_angle
_geom_angle_site_symmetry_1
_geom_angle_site_symmetry_3
_geom_angle_publ_flag
N2 Zr1 N3 157.65(6) . . ?
N2 Zr1 N1 79.31(7) . . ?
N3 Zr1 N1 87.49(6) . . ?
N2 Zr1 N4 83.19(6) . . ?
N3 Zr1 N4 78.52(6) . . ?
N1 Zr1 N4 88.72(6) . . ?
N2 Zr1 Cl1 99.64(5) . . ?
N3 Zr1 Cl1 97.67(5) . . ?
N1 Zr1 Cl1 87.39(5) . . ?
N4 Zr1 Cl1 174.67(4) . . ?
N2 Zr1 Cl2 98.70(5) . . ?
N3 Zr1 Cl2 95.28(5) . . ?
N1 Zr1 Cl2 176.51(5) . . ?
N4 Zr1 Cl2 93.91(5) . . ?
Cl1 Zr1 Cl2 90.13(3) . . ?
C2 N1 C6 116.4(2) . . ?
C2 N1 Zr1 122.64(13) . . ?
C6 N1 Zr1 120.88(12) . . ?
C4 N2 C13 119.3(2) . . ?
C4 N2 Zr1 127.18(14) . . ?
C13 N2 Zr1 113.27(13) . . ?
C21 N3 C25 116.1(2) . . ?
C21 N3 Zr1 126.79(14) . . ?
C25 N3 Zr1 117.05(12) . . ?
C23 N4 C32 117.4(2) . . ?
C23 N4 Zr1 122.61(13) . . ?
C32 N4 Zr1 119.57(12) . . ?
N1 C2 C3 123.1(2) . . ?
N1 C2 C1 120.7(2) . . ?
C3 C2 C1 116.1(2) . . ?
C4 C3 C2 126.6(2) . . ?
N2 C4 C3 122.2(2) . . ?
N2 C4 C5 120.4(2) . . ?
C3 C4 C5 117.4(2) . . ?
C7 C6 C11 118.5(2) . . ?
C7 C6 N1 122.7(2) . . ?
C11 C6 N1 118.7(2) . . ?
C6 C7 C8 120.6(2) . . ?
C9 C8 C7 121.4(2) . . ?
C10 C9 C8 117.2(2) . . ?
C10 C9 C12 122.1(2) . . ?
C8 C9 C12 120.7(2) . . ?
C9 C10 C11 121.8(2) . . ?
C6 C11 C10 120.4(2) . . ?
C18 C13 C14 119.2(2) . . ?
C18 C13 N2 119.9(2) . . ?
C14 C13 N2 120.7(2) . . ?
C15 C14 C13 120.0(2) . . ?
C14 C15 C16 121.5(2) . . ?
C15 C16 C17 117.7(2) . . ?
C15 C16 C19 120.7(2) . . ?
C17 C16 C19 121.7(2) . . ?
C18 C17 C16 121.5(2) . . ?
C13 C18 C17 120.1(2) . . ?
N3 C21 C22 122.4(2) . . ?
N3 C21 C20 120.2(2) . . ?
C22 C21 C20 117.3(2) . . ?
C21 C22 C23 126.9(2) . . ?
N4 C23 C22 122.4(2) . . ?
N4 C23 C24 121.8(2) . . ?
C22 C23 C24 115.7(2) . . ?
C30 C25 C26 119.2(2) . . ?
C30 C25 N3 120.2(2) . . ?
C26 C25 N3 120.7(2) . . ?
C27 C26 C25 120.0(2) . . ?
C26 C27 C28 121.6(2) . . ?
C27 C28 C29 117.5(2) . . ?
C27 C28 C31 120.7(2) . . ?
C29 C28 C31 121.8(2) . . ?
C30 C29 C28 121.4(2) . . ?
C25 C30 C29 120.2(2) . . ?
C37 C32 C33 118.4(2) . . ?
C37 C32 N4 123.7(2) . . ?
C33 C32 N4 117.9(2) . . ?
C32 C33 C34 120.5(2) . . ?
C35 C34 C33 121.6(2) . . ?
C36 C35 C34 117.1(2) . . ?
C36 C35 C38 122.7(2) . . ?
C34 C35 C38 120.2(2) . . ?
C35 C36 C37 121.8(2) . . ?
C32 C37 C36 120.6(2) . . ?

loop_
_geom_bond_atom_site_label_1
_geom_bond_atom_site_label_2
_geom_bond_distance
_geom_bond_site_symmetry_2
_geom_bond_publ_flag
Zr1 N2 2.197(2) . ?
Zr1 N3 2.214(2) . ?
Zr1 N1 2.243(2) . ?
Zr1 N4 2.272(2) . ?
Zr1 Cl1 2.4312(7) . ?
Zr1 Cl2 2.4426(7) . ?
N1 C2 1.336(3) . ?
N1 C6 1.456(2) . ?
N2 C4 1.330(3) . ?
N2 C13 1.448(3) . ?
N3 C21 1.334(3) . ?
N3 C25 1.444(3) . ?
N4 C23 1.339(3) . ?
N4 C32 1.452(2) . ?
C1 C2 1.506(3) . ?
C2 C3 1.406(3) . ?
C3 C4 1.390(3) . ?
C4 C5 1.515(3) . ?
C6 C7 1.380(3) . ?
C6 C11 1.384(3) . ?
C7 C8 1.393(3) . ?
C8 C9 1.389(3) . ?
C9 C10 1.381(3) . ?
C9 C12 1.511(3) . ?
C10 C11 1.392(3) . ?
C13 C18 1.376(3) . ?
C13 C14 1.391(3) . ?
C14 C15 1.379(3) . ?
C15 C16 1.383(3) . ?
C16 C17 1.388(3) . ?
C16 C19 1.507(3) . ?
C17 C18 1.382(3) . ?
C20 C21 1.507(3) . ?
C21 C22 1.389(3) . ?
C22 C23 1.404(3) . ?
C23 C24 1.508(3) . ?
C25 C30 1.378(3) . ?
C25 C26 1.390(3) . ?
C26 C27 1.382(3) . ?
C27 C28 1.385(3) . ?
C28 C29 1.391(3) . ?
C28 C31 1.500(3) . ?
C29 C30 1.386(3) . ?
C32 C37 1.385(3) . ?
C32 C33 1.386(3) . ?
C33 C34 1.393(3) . ?
C34 C35 1.388(3) . ?
C35 C36 1.385(3) . ?
C35 C38 1.507(3) . ?
C36 C37 1.388(3) . ?
